data_4104350
loop_
_publ_author_name
'Timothy J. Brown'
'Marina G. Dickens'
'Ross A. Widenhoefer'

_publ_contact_author_address
;French Family Science Center
Duke University
Durham, NC 27708-0346
;
_publ_contact_author_email rwidenho@chem.duke.edu
_publ_contact_author_fax 919-660-1605
_publ_contact_author_name 'Ross A. Widenhoefer'
_publ_contact_author_phone 919-660-1533
_publ_section_title
;
 Syntheses, X-ray Crystal Structures, and Solution Behavior of Monomeric,
 Cationic, Two-Coordinate Gold(I) \p-Alkene Complexes
;
_journal_name_full 'Journal of the American Chemical Society'
_journal_page_first 6350
_journal_page_last 6351
_journal_paper_doi 10.1021/ja9015827
_journal_volume 131
_journal_year 2009
_chemical_formula_moiety 'C31 H44 Au N2, F6 Sb, 2(C H2 Cl2)'
_chemical_formula_sum 'C33 H48 Au Cl4 F6 N2 Sb'
_chemical_formula_weight 1047.26
_chemical_name_common '(IPr)Au[eta2-H2C=C(CH3)2]+ SbF6-'
_chemical_name_systematic
; 
 ? 
;
_space_group_IT_number 14
_symmetry_cell_setting monoclinic
_symmetry_space_group_name_Hall '-P 2ybc'
_symmetry_space_group_name_H-M 'P 1 21/c 1'
_atom_sites_solution_hydrogens geom
_atom_sites_solution_primary direct
_atom_sites_solution_secondary difmap
_audit_creation_method SHELXL-97
_cell_angle_alpha 90.00
_cell_angle_beta 106.172(4)
_cell_angle_gamma 90.00
_cell_formula_units_Z 4
_cell_length_a 16.8505(13)
_cell_length_b 11.6076(9)
_cell_length_c 21.6262(16)
_cell_measurement_reflns_used 9934
_cell_measurement_temperature 100(1)
_cell_measurement_theta_max 26.52
_cell_measurement_theta_min 3.00
_cell_volume 4062.6(5)
_computing_cell_refinement SAINT
_computing_data_collection 'Apex II 2.0 Rev.2 (Bruker, 2005)'
_computing_data_reduction 'SAINT 7.12A (Bruker, 2004)'
_computing_molecular_graphics 'SHELXTL 5.1, XP (Sheldrick, 1994)'
_computing_publication_material 'SHELXS-97 (Sheldrick, 1990)'
_computing_structure_refinement 'SHELXL-97 (Sheldrick, 1997)'
_computing_structure_solution 'SHELXS-97 (Sheldrick, 1990)'
_diffrn_ambient_temperature 296(2)
_diffrn_detector_area_resol_mean 8.3
_diffrn_measured_fraction_theta_full 0.996
_diffrn_measured_fraction_theta_max 0.996
_diffrn_measurement_device_type 'Bruker SMART Apex II'
_diffrn_measurement_method \w
_diffrn_radiation_monochromator graphite
_diffrn_radiation_source 'fine-focus sealed tube'
_diffrn_radiation_type MoK\a
_diffrn_radiation_wavelength 0.71073
_diffrn_reflns_av_R_equivalents 0.0480
_diffrn_reflns_av_sigmaI/netI 0.0274
_diffrn_reflns_limit_h_max 21
_diffrn_reflns_limit_h_min -21
_diffrn_reflns_limit_k_max 14
_diffrn_reflns_limit_k_min -14
_diffrn_reflns_limit_l_max 27
_diffrn_reflns_limit_l_min -27
_diffrn_reflns_number 68128
_diffrn_reflns_theta_full 26.59
_diffrn_reflns_theta_max 26.59
_diffrn_reflns_theta_min 3.07
_diffrn_standards_number 0
_exptl_absorpt_coefficient_mu 4.587
_exptl_absorpt_correction_T_max 0.6090
_exptl_absorpt_correction_T_min 0.3399
_exptl_absorpt_correction_type multi-scan
_exptl_absorpt_process_details 'SADABS 2.10 (Sheldrick, 2004)'
_exptl_crystal_colour colourless
_exptl_crystal_density_diffrn 1.712
_exptl_crystal_density_method 'not measured'
_exptl_crystal_description prism
_exptl_crystal_F_000 2048
_exptl_crystal_size_max 0.30
_exptl_crystal_size_mid 0.18
_exptl_crystal_size_min 0.12
_refine_diff_density_max 5.565
_refine_diff_density_min -2.553
_refine_diff_density_rms 0.133
_refine_ls_extinction_method none
_refine_ls_goodness_of_fit_ref 1.553
_refine_ls_hydrogen_treatment constr
_refine_ls_matrix_type full
_refine_ls_number_parameters 424
_refine_ls_number_reflns 8467
_refine_ls_number_restraints 0
_refine_ls_restrained_S_all 1.553
_refine_ls_R_factor_all 0.0462
_refine_ls_R_factor_gt 0.0351
_refine_ls_shift/su_max 0.017
_refine_ls_shift/su_mean 0.002
_refine_ls_structure_factor_coef Fsqd
_refine_ls_weighting_details 'calc w=1/[\s^2^(Fo^2^)+(0.0361P)^2^+0.0000P] where P=(Fo^2^+2Fc^2^)/3'
_refine_ls_weighting_scheme calc
_refine_ls_wR_factor_gt 0.0893
_refine_ls_wR_factor_ref 0.0934
_reflns_number_gt 7188
_reflns_number_total 8467
_reflns_threshold_expression I>2\s(I)
_cod_data_source_file ja9015827_si_004.cif
_cod_data_source_block md89
_cod_original_sg_symbol_H-M 'P 1 21/c 1 '
_cod_database_code 4104350

loop_
_symmetry_equiv_pos_as_xyz
'x, y, z'
'-x, y+1/2, -z+1/2'
'-x, -y, -z'
'x, -y-1/2, z-1/2'

loop_
_atom_site_label
_atom_site_type_symbol
_atom_site_fract_x
_atom_site_fract_y
_atom_site_fract_z
_atom_site_U_iso_or_equiv
_atom_site_adp_type
_atom_site_occupancy
_atom_site_symmetry_multiplicity
_atom_site_calc_flag
_atom_site_refinement_flags
Au1 Au 0.254959(11) 0.166860(16) 0.595873(9) 0.02295(7) Uani 1 1 d .
Sb1 Sb 0.260903(19) 0.81797(3) 0.375630(15) 0.02063(9) Uani 1 1 d .
F1 F 0.33396(18) 0.7047(3) 0.42017(14) 0.0349(7) Uani 1 1 d .
F2 F 0.18631(18) 0.9298(2) 0.33043(14) 0.0322(7) Uani 1 1 d .
F3 F 0.19061(18) 0.7033(2) 0.32944(14) 0.0317(7) Uani 1 1 d .
F4 F 0.31667(19) 0.8216(2) 0.31188(15) 0.0348(7) Uani 1 1 d .
F5 F 0.33049(19) 0.9332(3) 0.42081(15) 0.0420(8) Uani 1 1 d .
F6 F 0.20268(17) 0.8145(2) 0.43733(13) 0.0271(6) Uani 1 1 d .
Cl1 Cl 0.50782(13) 0.36606(19) -0.07125(9) 0.0713(5) Uani 1 1 d .
Cl2 Cl 0.38795(11) 0.24868(15) -0.01902(10) 0.0642(5) Uani 1 1 d .
Cl3 Cl 0.11939(14) -0.30534(18) 0.64728(11) 0.0771(6) Uani 1 1 d .
Cl4 Cl -0.03901(10) -0.25549(13) 0.66952(9) 0.0531(4) Uani 1 1 d .
N1 N 0.3123(2) 0.3835(3) 0.67677(17) 0.0175(8) Uani 1 1 d .
N2 N 0.2073(2) 0.3031(3) 0.69652(17) 0.0175(8) Uani 1 1 d .
C1 C 0.2757(4) 0.0103(5) 0.5453(3) 0.0407(14) Uani 1 1 d .
H1A H 0.3106 0.0194 0.5168 0.049 Uiso 1 1 calc R
H1B H 0.2882 -0.0590 0.5713 0.049 Uiso 1 1 calc R
C1S C 0.4788(5) 0.3264(6) -0.0020(4) 0.063(2) Uani 1 1 d .
H1S1 H 0.5227 0.2807 0.0257 0.075 Uiso 1 1 calc R
H1S2 H 0.4725 0.3955 0.0214 0.075 Uiso 1 1 calc R
C2 C 0.1958(3) 0.0327(5) 0.5196(3) 0.0347(13) Uani 1 1 d .
C2S C 0.0617(4) -0.3020(5) 0.7026(3) 0.0430(14) Uani 1 1 d .
H2S1 H 0.0607 -0.3787 0.7203 0.052 Uiso 1 1 calc R
H2S2 H 0.0886 -0.2512 0.7379 0.052 Uiso 1 1 calc R
C3 C 0.1297(4) -0.0248(6) 0.5442(3) 0.0552(18) Uani 1 1 d .
H3A H 0.1020 -0.0824 0.5140 0.083 Uiso 1 1 calc R
H3B H 0.0904 0.0320 0.5491 0.083 Uiso 1 1 calc R
H3C H 0.1548 -0.0602 0.5851 0.083 Uiso 1 1 calc R
C4 C 0.1642(5) 0.0985(6) 0.4578(3) 0.062(2) Uani 1 1 d .
H4A H 0.1380 0.0463 0.4238 0.092 Uiso 1 1 calc R
H4B H 0.2095 0.1362 0.4473 0.092 Uiso 1 1 calc R
H4C H 0.1249 0.1552 0.4628 0.092 Uiso 1 1 calc R
C5 C 0.2584(3) 0.2953(4) 0.6586(2) 0.0169(9) Uani 1 1 d .
C6 C 0.2946(3) 0.4459(4) 0.7255(2) 0.0206(10) Uani 1 1 d .
H6A H 0.3226 0.5104 0.7461 0.025 Uiso 1 1 calc R
C7 C 0.2281(3) 0.3945(4) 0.7375(2) 0.0211(10) Uani 1 1 d .
H7A H 0.2017 0.4173 0.7680 0.025 Uiso 1 1 calc R
C8 C 0.3771(3) 0.4113(4) 0.6471(2) 0.0182(9) Uani 1 1 d .
C9 C 0.3614(3) 0.4951(4) 0.5998(2) 0.0214(10) Uani 1 1 d .
C10 C 0.4259(3) 0.5216(4) 0.5730(2) 0.0268(11) Uani 1 1 d .
H10A H 0.4185 0.5789 0.5419 0.032 Uiso 1 1 calc R
C11 C 0.5001(3) 0.4635(4) 0.5923(2) 0.0276(11) Uani 1 1 d .
H11A H 0.5421 0.4819 0.5737 0.033 Uiso 1 1 calc R
C12 C 0.5133(3) 0.3785(4) 0.6389(2) 0.0246(10) Uani 1 1 d .
H12A H 0.5635 0.3397 0.6507 0.030 Uiso 1 1 calc R
C13 C 0.4518(3) 0.3502(4) 0.6683(2) 0.0215(10) Uani 1 1 d .
C14 C 0.4674(3) 0.2564(4) 0.7193(2) 0.0269(11) Uani 1 1 d .
H14A H 0.4193 0.2535 0.7363 0.032 Uiso 1 1 calc R
C15 C 0.5431(3) 0.2812(5) 0.7755(2) 0.0337(12) Uani 1 1 d .
H15A H 0.5373 0.3555 0.7933 0.050 Uiso 1 1 calc R
H15B H 0.5917 0.2805 0.7606 0.050 Uiso 1 1 calc R
H15C H 0.5480 0.2233 0.8080 0.050 Uiso 1 1 calc R
C16 C 0.4757(3) 0.1375(5) 0.6898(3) 0.0383(13) Uani 1 1 d .
H16A H 0.4275 0.1225 0.6548 0.057 Uiso 1 1 calc R
H16B H 0.4811 0.0790 0.7221 0.057 Uiso 1 1 calc R
H16C H 0.5238 0.1369 0.6742 0.057 Uiso 1 1 calc R
C17 C 0.2775(3) 0.5523(4) 0.5751(2) 0.0258(11) Uani 1 1 d .
H17A H 0.2439 0.5300 0.6035 0.031 Uiso 1 1 calc R
C18 C 0.2834(3) 0.6836(4) 0.5754(3) 0.0341(12) Uani 1 1 d .
H18A H 0.3102 0.7098 0.6183 0.051 Uiso 1 1 calc R
H18B H 0.2289 0.7160 0.5614 0.051 Uiso 1 1 calc R
H18C H 0.3148 0.7077 0.5469 0.051 Uiso 1 1 calc R
C19 C 0.2345(3) 0.5077(5) 0.5076(3) 0.0432(15) Uani 1 1 d .
H19A H 0.2310 0.4252 0.5085 0.065 Uiso 1 1 calc R
H19B H 0.2656 0.5303 0.4785 0.065 Uiso 1 1 calc R
H19C H 0.1799 0.5397 0.4933 0.065 Uiso 1 1 calc R
C20 C 0.1427(3) 0.2197(4) 0.6938(2) 0.0178(9) Uani 1 1 d .
C21 C 0.0643(3) 0.2418(4) 0.6532(2) 0.0203(10) Uani 1 1 d .
C22 C 0.0042(3) 0.1573(4) 0.6501(2) 0.0251(11) Uani 1 1 d .
H22A H -0.0492 0.1688 0.6239 0.030 Uiso 1 1 calc R
C23 C 0.0233(3) 0.0570(4) 0.6853(2) 0.0266(11) Uani 1 1 d .
H23A H -0.0175 0.0015 0.6824 0.032 Uiso 1 1 calc R
C24 C 0.1013(3) 0.0378(4) 0.7246(2) 0.0259(11) Uani 1 1 d .
H24A H 0.1128 -0.0306 0.7478 0.031 Uiso 1 1 calc R
C25 C 0.1639(3) 0.1195(4) 0.7305(2) 0.0219(10) Uani 1 1 d .
C26 C 0.2500(3) 0.0973(4) 0.7745(2) 0.0270(11) Uani 1 1 d .
H26A H 0.2838 0.1653 0.7729 0.032 Uiso 1 1 calc R
C27 C 0.2901(3) -0.0060(5) 0.7509(3) 0.0376(13) Uani 1 1 d .
H27A H 0.2904 0.0066 0.7071 0.056 Uiso 1 1 calc R
H27B H 0.2591 -0.0745 0.7533 0.056 Uiso 1 1 calc R
H27C H 0.3458 -0.0149 0.7774 0.056 Uiso 1 1 calc R
C28 C 0.2482(3) 0.0811(5) 0.8445(2) 0.0343(12) Uani 1 1 d .
H28A H 0.2231 0.1472 0.8580 0.051 Uiso 1 1 calc R
H28B H 0.3036 0.0724 0.8716 0.051 Uiso 1 1 calc R
H28C H 0.2168 0.0135 0.8476 0.051 Uiso 1 1 calc R
C29 C 0.0433(3) 0.3517(4) 0.6135(2) 0.0237(10) Uani 1 1 d .
H29A H 0.0931 0.3997 0.6227 0.028 Uiso 1 1 calc R
C30 C -0.0240(3) 0.4194(5) 0.6323(3) 0.0391(14) Uani 1 1 d .
H30A H -0.0363 0.4883 0.6068 0.059 Uiso 1 1 calc R
H30B H -0.0053 0.4395 0.6771 0.059 Uiso 1 1 calc R
H30C H -0.0730 0.3729 0.6248 0.059 Uiso 1 1 calc R
C31 C 0.0174(5) 0.3260(5) 0.5424(3) 0.063(2) Uani 1 1 d .
H31A H 0.0604 0.2839 0.5312 0.094 Uiso 1 1 calc R
H31B H 0.0074 0.3969 0.5187 0.094 Uiso 1 1 calc R
H31C H -0.0323 0.2807 0.5320 0.094 Uiso 1 1 calc R

loop_
_atom_site_aniso_label
_atom_site_aniso_U_11
_atom_site_aniso_U_22
_atom_site_aniso_U_33
_atom_site_aniso_U_23
_atom_site_aniso_U_13
_atom_site_aniso_U_12
Au1 0.02245(11) 0.02600(11) 0.02165(11) -0.00803(8) 0.00821(8) -0.00485(8)
Sb1 0.01991(16) 0.02212(17) 0.02233(17) 0.00243(12) 0.00995(13) 0.00210(12)
F1 0.0290(16) 0.0416(18) 0.0359(17) 0.0144(14) 0.0118(14) 0.0153(14)
F2 0.0349(17) 0.0287(16) 0.0373(17) 0.0101(13) 0.0171(14) 0.0100(13)
F3 0.0375(17) 0.0280(15) 0.0306(16) -0.0044(13) 0.0110(14) -0.0024(13)
F4 0.0394(18) 0.0393(18) 0.0349(17) 0.0099(14) 0.0254(14) 0.0081(14)
F5 0.0369(18) 0.0418(19) 0.049(2) -0.0122(16) 0.0144(16) -0.0136(15)
F6 0.0264(15) 0.0339(16) 0.0230(14) 0.0026(12) 0.0103(12) 0.0062(12)
Cl1 0.0710(13) 0.0904(14) 0.0619(11) 0.0011(11) 0.0343(10) 0.0104(11)
Cl2 0.0511(10) 0.0518(10) 0.0828(13) 0.0034(9) 0.0071(9) -0.0039(8)
Cl3 0.0821(14) 0.0740(13) 0.0962(16) 0.0224(12) 0.0596(13) 0.0087(11)
Cl4 0.0485(9) 0.0376(8) 0.0695(11) 0.0101(8) 0.0100(8) 0.0026(7)
N1 0.0149(19) 0.020(2) 0.0185(19) -0.0006(15) 0.0065(15) -0.0011(15)
N2 0.0161(19) 0.022(2) 0.0149(19) 0.0046(15) 0.0046(15) 0.0032(15)
C1 0.049(4) 0.030(3) 0.047(3) -0.019(3) 0.019(3) 0.001(3)
C1S 0.057(5) 0.079(5) 0.056(4) -0.021(4) 0.023(4) -0.017(4)
C2 0.038(3) 0.030(3) 0.033(3) -0.018(2) 0.005(2) -0.001(2)
C2S 0.043(4) 0.048(4) 0.034(3) 0.002(3) 0.004(3) -0.005(3)
C3 0.050(4) 0.046(4) 0.073(5) -0.030(4) 0.023(4) -0.019(3)
C4 0.082(5) 0.056(4) 0.038(4) -0.018(3) 0.001(4) 0.013(4)
C5 0.017(2) 0.017(2) 0.017(2) 0.0028(17) 0.0037(18) -0.0001(17)
C6 0.022(2) 0.020(2) 0.019(2) -0.0038(18) 0.0048(19) 0.0007(19)
C7 0.023(2) 0.021(2) 0.021(2) -0.0003(19) 0.008(2) 0.0042(19)
C8 0.016(2) 0.023(2) 0.016(2) -0.0042(18) 0.0061(18) -0.0058(18)
C9 0.020(2) 0.025(2) 0.018(2) -0.0028(19) 0.0049(19) -0.0003(19)
C10 0.028(3) 0.034(3) 0.020(2) 0.007(2) 0.010(2) -0.001(2)
C11 0.023(3) 0.036(3) 0.029(3) -0.002(2) 0.014(2) -0.006(2)
C12 0.016(2) 0.033(3) 0.026(3) -0.003(2) 0.006(2) -0.001(2)
C13 0.019(2) 0.022(2) 0.023(2) -0.0029(19) 0.0053(19) -0.0033(19)
C14 0.022(3) 0.024(3) 0.034(3) 0.011(2) 0.008(2) 0.005(2)
C15 0.035(3) 0.036(3) 0.029(3) 0.005(2) 0.007(2) 0.000(2)
C16 0.029(3) 0.030(3) 0.053(4) 0.001(3) 0.005(3) 0.000(2)
C17 0.022(2) 0.037(3) 0.018(2) 0.007(2) 0.005(2) 0.000(2)
C18 0.030(3) 0.037(3) 0.033(3) 0.006(2) 0.005(2) 0.006(2)
C19 0.034(3) 0.046(4) 0.041(3) -0.001(3) -0.005(3) 0.000(3)
C20 0.018(2) 0.018(2) 0.020(2) -0.0003(18) 0.0096(19) -0.0045(18)
C21 0.018(2) 0.022(2) 0.023(2) 0.0006(19) 0.0088(19) 0.0004(18)
C22 0.021(2) 0.028(3) 0.027(3) 0.000(2) 0.007(2) -0.003(2)
C23 0.025(3) 0.027(3) 0.030(3) 0.000(2) 0.011(2) -0.005(2)
C24 0.027(3) 0.020(3) 0.032(3) 0.007(2) 0.011(2) 0.001(2)
C25 0.017(2) 0.026(2) 0.023(2) 0.004(2) 0.0074(19) 0.0035(19)
C26 0.019(2) 0.028(3) 0.031(3) 0.010(2) 0.003(2) 0.002(2)
C27 0.033(3) 0.046(3) 0.034(3) 0.014(3) 0.010(2) 0.016(3)
C28 0.030(3) 0.037(3) 0.031(3) 0.003(2) -0.001(2) 0.003(2)
C29 0.018(2) 0.023(2) 0.029(3) 0.007(2) 0.006(2) 0.0027(19)
C30 0.038(3) 0.024(3) 0.060(4) 0.006(3) 0.020(3) 0.006(2)
C31 0.119(7) 0.035(4) 0.032(3) 0.013(3) 0.017(4) 0.026(4)

loop_
_atom_type_symbol
_atom_type_description
_atom_type_scat_dispersion_real
_atom_type_scat_dispersion_imag
_atom_type_scat_source
C C 0.0033 0.0016 'International Tables Vol C Tables 4.2.6.8 and 6.1.1.4'
H H 0.0000 0.0000 'International Tables Vol C Tables 4.2.6.8 and 6.1.1.4'
N N 0.0061 0.0033 'International Tables Vol C Tables 4.2.6.8 and 6.1.1.4'
F F 0.0171 0.0103 'International Tables Vol C Tables 4.2.6.8 and 6.1.1.4'
Cl Cl 0.1484 0.1585 'International Tables Vol C Tables 4.2.6.8 and 6.1.1.4'
Sb Sb -0.5866 1.5461 'International Tables Vol C Tables 4.2.6.8 and 6.1.1.4'
Au Au -2.0133 8.8022 'International Tables Vol C Tables 4.2.6.8 and 6.1.1.4'

loop_
_geom_angle_atom_site_label_1
_geom_angle_atom_site_label_2
_geom_angle_atom_site_label_3
_geom_angle
C5 Au1 C1 166.5(2)
C5 Au1 C2 156.85(19)
C1 Au1 C2 34.46(19)
F6 Sb1 F5 91.14(13)
F6 Sb1 F4 178.44(13)
F5 Sb1 F4 89.92(14)
F6 Sb1 F1 91.05(12)
F5 Sb1 F1 90.38(15)
F4 Sb1 F1 90.09(13)
F6 Sb1 F3 89.18(12)
F5 Sb1 F3 179.37(15)
F4 Sb1 F3 89.75(13)
F1 Sb1 F3 90.15(14)
F6 Sb1 F2 88.74(12)
F5 Sb1 F2 90.52(14)
F4 Sb1 F2 90.10(12)
F1 Sb1 F2 179.09(14)
F3 Sb1 F2 88.95(13)
C5 N1 C6 110.4(4)
C5 N1 C8 124.6(4)
C6 N1 C8 124.9(4)
C5 N2 C7 110.8(4)
C5 N2 C20 122.1(4)
C7 N2 C20 126.9(4)
C2 C1 Au1 76.3(3)
C2 C1 H1A 115.8
Au1 C1 H1A 115.8
C2 C1 H1B 115.8
Au1 C1 H1B 115.8
H1A C1 H1B 112.8
Cl2 C1S Cl1 113.3(4)
Cl2 C1S H1S1 108.9
Cl1 C1S H1S1 108.9
Cl2 C1S H1S2 108.9
Cl1 C1S H1S2 108.9
H1S1 C1S H1S2 107.7
C1 C2 C4 122.6(6)
C1 C2 C3 121.6(6)
C4 C2 C3 115.0(6)
C1 C2 Au1 69.2(3)
C4 C2 Au1 105.7(4)
C3 C2 Au1 105.1(4)
Cl4 C2S Cl3 113.1(3)
Cl4 C2S H2S1 109.0
Cl3 C2S H2S1 109.0
Cl4 C2S H2S2 109.0
Cl3 C2S H2S2 109.0
H2S1 C2S H2S2 107.8
C2 C3 H3A 109.5
C2 C3 H3B 109.5
H3A C3 H3B 109.5
C2 C3 H3C 109.5
H3A C3 H3C 109.5
H3B C3 H3C 109.5
C2 C4 H4A 109.5
C2 C4 H4B 109.5
H4A C4 H4B 109.5
C2 C4 H4C 109.5
H4A C4 H4C 109.5
H4B C4 H4C 109.5
N2 C5 N1 105.3(4)
N2 C5 Au1 124.0(3)
N1 C5 Au1 130.6(3)
C7 C6 N1 106.3(4)
C7 C6 H6A 126.8
N1 C6 H6A 126.8
C6 C7 N2 107.1(4)
C6 C7 H7A 126.4
N2 C7 H7A 126.4
C9 C8 C13 124.4(4)
C9 C8 N1 118.1(4)
C13 C8 N1 117.5(4)
C8 C9 C10 116.7(4)
C8 C9 C17 122.4(4)
C10 C9 C17 120.8(4)
C11 C10 C9 120.7(5)
C11 C10 H10A 119.7
C9 C10 H10A 119.7
C12 C11 C10 121.1(4)
C12 C11 H11A 119.4
C10 C11 H11A 119.4
C11 C12 C13 120.7(5)
C11 C12 H12A 119.7
C13 C12 H12A 119.7
C12 C13 C8 116.3(4)
C12 C13 C14 119.9(4)
C8 C13 C14 123.8(4)
C13 C14 C15 112.4(4)
C13 C14 C16 111.0(4)
C15 C14 C16 110.3(4)
C13 C14 H14A 107.7
C15 C14 H14A 107.7
C16 C14 H14A 107.6
C14 C15 H15A 109.5
C14 C15 H15B 109.5
H15A C15 H15B 109.5
C14 C15 H15C 109.5
H15A C15 H15C 109.5
H15B C15 H15C 109.5
C14 C16 H16A 109.5
C14 C16 H16B 109.5
H16A C16 H16B 109.5
C14 C16 H16C 109.5
H16A C16 H16C 109.5
H16B C16 H16C 109.5
C9 C17 C19 109.6(4)
C9 C17 C18 112.5(4)
C19 C17 C18 110.8(4)
C9 C17 H17A 107.9
C19 C17 H17A 107.9
C18 C17 H17A 107.9
C17 C18 H18A 109.5
C17 C18 H18B 109.5
H18A C18 H18B 109.5
C17 C18 H18C 109.5
H18A C18 H18C 109.5
H18B C18 H18C 109.5
C17 C19 H19A 109.5
C17 C19 H19B 109.5
H19A C19 H19B 109.5
C17 C19 H19C 109.5
H19A C19 H19C 109.5
H19B C19 H19C 109.5
C21 C20 C25 124.0(4)
C21 C20 N2 118.3(4)
C25 C20 N2 117.6(4)
C20 C21 C22 116.7(4)
C20 C21 C29 122.7(4)
C22 C21 C29 120.6(4)
C23 C22 C21 120.8(5)
C23 C22 H22A 119.6
C21 C22 H22A 119.6
C24 C23 C22 121.0(5)
C24 C23 H23A 119.5
C22 C23 H23A 119.5
C23 C24 C25 121.1(5)
C23 C24 H24A 119.5
C25 C24 H24A 119.5
C24 C25 C20 116.5(4)
C24 C25 C26 120.4(4)
C20 C25 C26 123.1(4)
C25 C26 C28 111.2(4)
C25 C26 C27 110.9(4)
C28 C26 C27 111.4(4)
C25 C26 H26A 107.7
C28 C26 H26A 107.7
C27 C26 H26A 107.7
C26 C27 H27A 109.5
C26 C27 H27B 109.5
H27A C27 H27B 109.5
C26 C27 H27C 109.5
H27A C27 H27C 109.5
H27B C27 H27C 109.5
C26 C28 H28A 109.5
C26 C28 H28B 109.5
H28A C28 H28B 109.5
C26 C28 H28C 109.5
H28A C28 H28C 109.5
H28B C28 H28C 109.5
C31 C29 C30 110.4(5)
C31 C29 C21 111.5(4)
C30 C29 C21 110.7(4)
C31 C29 H29A 108.1
C30 C29 H29A 108.1
C21 C29 H29A 108.1
C29 C30 H30A 109.5
C29 C30 H30B 109.5
H30A C30 H30B 109.5
C29 C30 H30C 109.5
H30A C30 H30C 109.5
H30B C30 H30C 109.5
C29 C31 H31A 109.5
C29 C31 H31B 109.5
H31A C31 H31B 109.5
C29 C31 H31C 109.5
H31A C31 H31C 109.5
H31B C31 H31C 109.5

loop_
_geom_bond_atom_site_label_1
_geom_bond_atom_site_label_2
_geom_bond_distance
Au1 C5 2.006(4)
Au1 C1 2.199(5)
Au1 C2 2.285(5)
Sb1 F6 1.864(3)
Sb1 F5 1.865(3)
Sb1 F4 1.873(3)
Sb1 F1 1.874(3)
Sb1 F3 1.875(3)
Sb1 F2 1.880(3)
Cl1 C1S 1.760(8)
Cl2 C1S 1.726(7)
Cl3 C2S 1.740(6)
Cl4 C2S 1.734(6)
N1 C5 1.352(6)
N1 C6 1.379(6)
N1 C8 1.449(5)
N2 C5 1.347(6)
N2 C7 1.364(6)
N2 C20 1.446(5)
C1 C2 1.331(7)
C1 H1A 0.9700
C1 H1B 0.9700
C1S H1S1 0.9700
C1S H1S2 0.9700
C2 C4 1.502(8)
C2 C3 1.518(8)
C2S H2S1 0.9700
C2S H2S2 0.9700
C3 H3A 0.9600
C3 H3B 0.9600
C3 H3C 0.9600
C4 H4A 0.9600
C4 H4B 0.9600
C4 H4C 0.9600
C6 C7 1.356(6)
C6 H6A 0.9300
C7 H7A 0.9300
C8 C9 1.382(6)
C8 C13 1.406(6)
C9 C10 1.400(6)
C9 C17 1.518(6)
C10 C11 1.380(7)
C10 H10A 0.9300
C11 C12 1.383(7)
C11 H11A 0.9300
C12 C13 1.396(6)
C12 H12A 0.9300
C13 C14 1.519(6)
C14 C15 1.524(7)
C14 C16 1.544(7)
C14 H14A 0.9800
C15 H15A 0.9600
C15 H15B 0.9600
C15 H15C 0.9600
C16 H16A 0.9600
C16 H16B 0.9600
C16 H16C 0.9600
C17 C19 1.528(7)
C17 C18 1.528(7)
C17 H17A 0.9800
C18 H18A 0.9600
C18 H18B 0.9600
C18 H18C 0.9600
C19 H19A 0.9600
C19 H19B 0.9600
C19 H19C 0.9600
C20 C21 1.391(6)
C20 C25 1.397(6)
C21 C22 1.398(6)
C21 C29 1.524(6)
C22 C23 1.380(7)
C22 H22A 0.9300
C23 C24 1.370(7)
C23 H23A 0.9300
C24 C25 1.398(6)
C24 H24A 0.9300
C25 C26 1.519(6)
C26 C28 1.534(7)
C26 C27 1.532(7)
C26 H26A 0.9800
C27 H27A 0.9600
C27 H27B 0.9600
C27 H27C 0.9600
C28 H28A 0.9600
C28 H28B 0.9600
C28 H28C 0.9600
C29 C31 1.506(8)
C29 C30 1.526(7)
C29 H29A 0.9800
C30 H30A 0.9600
C30 H30B 0.9600
C30 H30C 0.9600
C31 H31A 0.9600
C31 H31B 0.9600
C31 H31C 0.9600

loop_
_geom_torsion_atom_site_label_1
_geom_torsion_atom_site_label_2
_geom_torsion_atom_site_label_3
_geom_torsion_atom_site_label_4
_geom_torsion
C5 Au1 C1 C2 152.8(8)
Au1 C1 C2 C4 95.9(5)
Au1 C1 C2 C3 -95.4(5)
C5 Au1 C2 C1 -164.2(5)
C5 Au1 C2 C4 76.4(7)
C1 Au1 C2 C4 -119.4(6)
C5 Au1 C2 C3 -45.7(7)
C1 Au1 C2 C3 118.5(6)
C7 N2 C5 N1 0.3(5)
C20 N2 C5 N1 -177.0(4)
C7 N2 C5 Au1 175.4(3)
C20 N2 C5 Au1 -1.9(6)
C6 N1 C5 N2 -0.1(5)
C8 N1 C5 N2 -177.7(4)
C6 N1 C5 Au1 -174.9(3)
C8 N1 C5 Au1 7.6(7)
C1 Au1 C5 N2 -99.6(9)
C2 Au1 C5 N2 39.3(7)
C1 Au1 C5 N1 74.2(10)
C2 Au1 C5 N1 -146.9(5)
C5 N1 C6 C7 0.0(5)
C8 N1 C6 C7 177.5(4)
N1 C6 C7 N2 0.2(5)
C5 N2 C7 C6 -0.3(5)
C20 N2 C7 C6 176.8(4)
C5 N1 C8 C9 96.0(5)
C6 N1 C8 C9 -81.2(5)
C5 N1 C8 C13 -83.6(5)
C6 N1 C8 C13 99.3(5)
C13 C8 C9 C10 -1.7(7)
N1 C8 C9 C10 178.7(4)
C13 C8 C9 C17 175.2(4)
N1 C8 C9 C17 -4.3(6)
C8 C9 C10 C11 1.8(7)
C17 C9 C10 C11 -175.3(4)
C9 C10 C11 C12 -0.5(8)
C10 C11 C12 C13 -0.9(8)
C11 C12 C13 C8 0.9(7)
C11 C12 C13 C14 180.0(4)
C9 C8 C13 C12 0.4(7)
N1 C8 C13 C12 179.9(4)
C9 C8 C13 C14 -178.6(4)
N1 C8 C13 C14 0.9(7)
C12 C13 C14 C15 57.3(6)
C8 C13 C14 C15 -123.7(5)
C12 C13 C14 C16 -66.7(6)
C8 C13 C14 C16 112.3(5)
C8 C9 C17 C19 -106.9(5)
C10 C9 C17 C19 70.0(6)
C8 C9 C17 C18 129.4(5)
C10 C9 C17 C18 -53.8(6)
C5 N2 C20 C21 -92.5(5)
C7 N2 C20 C21 90.7(5)
C5 N2 C20 C25 85.1(5)
C7 N2 C20 C25 -91.7(5)
C25 C20 C21 C22 0.3(7)
N2 C20 C21 C22 177.7(4)
C25 C20 C21 C29 -179.5(4)
N2 C20 C21 C29 -2.1(6)
C20 C21 C22 C23 -0.7(7)
C29 C21 C22 C23 179.1(4)
C21 C22 C23 C24 0.4(7)
C22 C23 C24 C25 0.3(7)
C23 C24 C25 C20 -0.6(7)
C23 C24 C25 C26 179.7(4)
C21 C20 C25 C24 0.3(7)
N2 C20 C25 C24 -177.1(4)
C21 C20 C25 C26 -180.0(4)
N2 C20 C25 C26 2.6(7)
C24 C25 C26 C28 -60.2(6)
C20 C25 C26 C28 120.1(5)
C24 C25 C26 C27 64.3(6)
C20 C25 C26 C27 -115.4(5)
C20 C21 C29 C31 117.7(6)
C22 C21 C29 C31 -62.0(6)
C20 C21 C29 C30 -119.0(5)
C22 C21 C29 C30 61.2(6)
